data_4503815
loop_
_publ_author_name
'Shattock, Tanise R.'
'Arora, Kapildev K.'
'Vishweshwar, Peddy'
'Zaworotko, Michael J.'

_publ_section_title
;
 Hierarchy of Supramolecular Synthons: Persistent Carboxylic
 Acid&#x00B7;&#x00B7;&#x00B7;Pyridine Hydrogen Bonds in Cocrystals That
 also Contain a Hydroxyl Moiety
;
_journal_issue 12
_journal_name_full 'Crystal Growth &amp; Design'
_journal_page_first 4533
_journal_paper_doi 10.1021/cg800565a
_journal_volume 8
_journal_year 2008
_chemical_formula_moiety 'C7 H6 O3, 0.5(C4 H4 N2)'
_chemical_formula_sum 'C9 H8 N O3'
_chemical_formula_weight 178.16
_chemical_melting_point '178 &#x00BA;C'
_chemical_name_common '2:1 Co-crystal of 3HBA + Pyrazine'
_chemical_name_systematic
; 
 2:1 Co-crystal of 3-hydroxybenzoic acid and Pyrazine 
;
_space_group_IT_number 14
_symmetry_cell_setting monoclinic
_symmetry_space_group_name_Hall '-P 2yn'
_symmetry_space_group_name_H-M 'P 1 21/n 1'
_atom_sites_solution_hydrogens geom
_atom_sites_solution_primary direct
_atom_sites_solution_secondary difmap
_audit_creation_method SHELXL-97
_cell_angle_alpha 90.00
_cell_angle_beta 100.45(5)
_cell_angle_gamma 90.00
_cell_formula_units_Z 4
_cell_length_a 5.201(11)
_cell_length_b 14.568(3)
_cell_length_c 10.994(3)
_cell_measurement_temperature 100(2)
_cell_volume 819.2(18)
_computing_cell_refinement 'Bruker SMART'
_computing_data_collection 'Bruker SMART'
_computing_data_reduction 'Bruker SAINT'
_computing_molecular_graphics 'Bruker SHELXTL'
_computing_publication_material 'Bruker SHELXTL'
_computing_structure_refinement 'SHELXL-97 (Sheldrick, 1997)'
_computing_structure_solution 'SHELXS-97 (Sheldrick, 1990)'
_diffrn_ambient_temperature 100(2)
_diffrn_measured_fraction_theta_full 0.981
_diffrn_measured_fraction_theta_max 0.981
_diffrn_measurement_device_type 'CCD area detector'
_diffrn_measurement_method 'phi and omega scans'
_diffrn_radiation_monochromator graphite
_diffrn_radiation_source 'fine-focus sealed tube'
_diffrn_radiation_type MoK\a
_diffrn_radiation_wavelength 0.71073
_diffrn_reflns_av_R_equivalents 0.0275
_diffrn_reflns_av_sigmaI/netI 0.0390
_diffrn_reflns_limit_h_max 5
_diffrn_reflns_limit_h_min -6
_diffrn_reflns_limit_k_max 17
_diffrn_reflns_limit_k_min -17
_diffrn_reflns_limit_l_max 13
_diffrn_reflns_limit_l_min -5
_diffrn_reflns_number 3371
_diffrn_reflns_theta_full 25.02
_diffrn_reflns_theta_max 25.02
_diffrn_reflns_theta_min 2.35
_exptl_absorpt_coefficient_mu 0.110
_exptl_absorpt_correction_T_max 0.9891
_exptl_absorpt_correction_T_min 0.9677
_exptl_absorpt_correction_type multi-scan
_exptl_absorpt_process_details 'SADABS; Sheldrick, 1996'
_exptl_crystal_colour colorless
_exptl_crystal_density_diffrn 1.445
_exptl_crystal_density_method 'not measured'
_exptl_crystal_description parallelpipes
_exptl_crystal_F_000 372
_exptl_crystal_preparation chloroform
_exptl_crystal_size_max 0.30
_exptl_crystal_size_mid 0.20
_exptl_crystal_size_min 0.10
_refine_diff_density_max 0.217
_refine_diff_density_min -0.236
_refine_diff_density_rms 0.046
_refine_ls_extinction_method none
_refine_ls_goodness_of_fit_ref 1.066
_refine_ls_hydrogen_treatment constr
_refine_ls_matrix_type full
_refine_ls_number_parameters 118
_refine_ls_number_reflns 1417
_refine_ls_number_restraints 0
_refine_ls_restrained_S_all 1.066
_refine_ls_R_factor_all 0.0532
_refine_ls_R_factor_gt 0.0418
_refine_ls_shift/su_max 0.000
_refine_ls_shift/su_mean 0.000
_refine_ls_structure_factor_coef Fsqd
_refine_ls_weighting_details 'calc w=1/[\s^2^(Fo^2^)+(0.0512P)^2^+0.1232P] where P=(Fo^2^+2Fc^2^)/3'
_refine_ls_weighting_scheme calc
_refine_ls_wR_factor_gt 0.1007
_refine_ls_wR_factor_ref 0.1090
_reflns_number_gt 1169
_reflns_number_total 1417
_reflns_threshold_expression >2sigma(I)
_cod_data_source_file cg800565a_si_001.cif
_cod_data_source_block ts480c
_cod_depositor_comments
;
The following automatic conversions were performed:

'_symmetry_cell_setting' value 'Monoclinic' changed to 'monoclinic'
according to /home/saulius/struct/CIF-dictionaries/cif_core.dic
dictionary named 'cif_core.dic' version 2.4.1 from 2010-06-29.

Automatic conversion script
Id: cif_fix_values 1715 2011-07-08 13:25:40Z adriana 
;
_cod_original_cell_volume 819.1(3)
_cod_original_sg_symbol_H-M P2(1)/n
_cod_database_code 4503815

loop_
_symmetry_equiv_pos_as_xyz
'x, y, z'
'-x+1/2, y+1/2, -z+1/2'
'-x, -y, -z'
'x-1/2, -y-1/2, z-1/2'

loop_
_atom_site_label
_atom_site_type_symbol
_atom_site_fract_x
_atom_site_fract_y
_atom_site_fract_z
_atom_site_U_iso_or_equiv
_atom_site_adp_type
_atom_site_occupancy
_atom_site_symmetry_multiplicity
_atom_site_calc_flag
_atom_site_refinement_flags
O1 O 0.0802(3) 0.35357(8) 0.82382(11) 0.0219(4) Uani 1 1 d .
O2 O 0.0677(2) 0.30688(8) 1.01551(11) 0.0213(3) Uani 1 1 d .
H2O H -0.0765 0.3472 1.0084 0.026 Uiso 1 1 d R
O3 O 0.7610(3) 0.07072(9) 1.12578(11) 0.0255(4) Uani 1 1 d .
H3O H 0.7016 0.0944 1.1952 0.031 Uiso 1 1 d R
C1 C 0.3690(3) 0.23324(11) 0.91279(16) 0.0171(4) Uani 1 1 d .
C2 C 0.4602(4) 0.18282(12) 1.02007(17) 0.0191(4) Uani 1 1 d .
H2 H 0.3857 0.1920 1.0919 0.023 Uiso 1 1 calc R
C3 C 0.6601(4) 0.11931(12) 1.02159(16) 0.0189(4) Uani 1 1 d .
C4 C 0.7652(4) 0.10432(12) 0.91590(17) 0.0215(4) Uani 1 1 d .
H4 H 0.8991 0.0599 0.9162 0.026 Uiso 1 1 calc R
C5 C 0.6734(4) 0.15462(12) 0.81000(17) 0.0215(5) Uani 1 1 d .
H5 H 0.7457 0.1445 0.7378 0.026 Uiso 1 1 calc R
C6 C 0.4774(4) 0.21955(12) 0.80773(17) 0.0204(5) Uani 1 1 d .
H6 H 0.4180 0.2543 0.7350 0.025 Uiso 1 1 calc R
C7 C 0.1600(4) 0.30312(12) 0.91205(16) 0.0172(4) Uani 1 1 d .
N11 N 0.2013(3) 0.06356(10) 0.50956(14) 0.0201(4) Uani 1 1 d .
C11 C 0.1032(4) 0.02363(12) 0.40184(17) 0.0210(4) Uani 1 1 d .
H11 H 0.1729 0.0390 0.3303 0.025 Uiso 1 1 calc R
C12 C 0.0974(4) 0.03952(12) 0.60777(17) 0.0209(5) Uani 1 1 d .
H12 H 0.1632 0.0665 0.6859 0.025 Uiso 1 1 calc R

loop_
_atom_site_aniso_label
_atom_site_aniso_U_11
_atom_site_aniso_U_22
_atom_site_aniso_U_33
_atom_site_aniso_U_23
_atom_site_aniso_U_13
_atom_site_aniso_U_12
O1 0.0221(8) 0.0238(7) 0.0199(7) 0.0033(6) 0.0042(6) 0.0023(6)
O2 0.0220(8) 0.0255(7) 0.0174(7) 0.0007(5) 0.0063(6) 0.0075(6)
O3 0.0311(8) 0.0282(7) 0.0175(7) 0.0028(6) 0.0052(6) 0.0088(6)
C1 0.0144(10) 0.0174(9) 0.0191(10) -0.0014(7) 0.0021(8) -0.0035(7)
C2 0.0180(10) 0.0210(9) 0.0194(10) -0.0033(7) 0.0061(8) -0.0014(8)
C3 0.0199(11) 0.0186(9) 0.0172(10) -0.0006(8) 0.0009(8) -0.0003(8)
C4 0.0188(10) 0.0218(9) 0.0245(10) -0.0036(8) 0.0052(8) 0.0014(8)
C5 0.0214(11) 0.0244(10) 0.0198(10) -0.0041(8) 0.0069(8) 0.0011(8)
C6 0.0210(11) 0.0229(9) 0.0168(10) 0.0013(8) 0.0020(8) -0.0009(8)
C7 0.0160(10) 0.0188(9) 0.0166(10) -0.0037(8) 0.0027(7) -0.0051(8)
N11 0.0182(9) 0.0192(8) 0.0230(9) 0.0020(6) 0.0041(7) 0.0013(6)
C11 0.0186(10) 0.0220(9) 0.0235(10) 0.0032(8) 0.0069(8) 0.0024(8)
C12 0.0204(11) 0.0216(9) 0.0208(10) -0.0002(8) 0.0044(8) 0.0014(8)

loop_
_atom_type_symbol
_atom_type_description
_atom_type_scat_dispersion_real
_atom_type_scat_dispersion_imag
_atom_type_scat_source
C C 0.0033 0.0016 'International Tables Vol C Tables 4.2.6.8 and 6.1.1.4'
H H 0.0000 0.0000 'International Tables Vol C Tables 4.2.6.8 and 6.1.1.4'
N N 0.0061 0.0033 'International Tables Vol C Tables 4.2.6.8 and 6.1.1.4'
O O 0.0106 0.0060 'International Tables Vol C Tables 4.2.6.8 and 6.1.1.4'

loop_
_geom_angle_atom_site_label_1
_geom_angle_atom_site_label_2
_geom_angle_atom_site_label_3
_geom_angle
_geom_angle_site_symmetry_1
_geom_angle_site_symmetry_3
C7 O2 H2O 111.3 . .
C3 O3 H3O 110.9 . .
C6 C1 C2 119.98(17) . .
C6 C1 C7 120.01(16) . .
C2 C1 C7 119.99(17) . .
C3 C2 C1 119.92(18) . .
C3 C2 H2 120.0 . .
C1 C2 H2 120.0 . .
O3 C3 C4 118.03(16) . .
O3 C3 C2 121.83(17) . .
C4 C3 C2 120.14(17) . .
C5 C4 C3 119.48(18) . .
C5 C4 H4 120.3 . .
C3 C4 H4 120.3 . .
C4 C5 C6 121.07(18) . .
C4 C5 H5 119.5 . .
C6 C5 H5 119.5 . .
C5 C6 C1 119.39(17) . .
C5 C6 H6 120.3 . .
C1 C6 H6 120.3 . .
O1 C7 O2 122.34(17) . .
O1 C7 C1 123.76(17) . .
O2 C7 C1 113.90(15) . .
C11 N11 C12 117.17(16) . .
N11 C11 C12 121.33(18) . 3_556
N11 C11 H11 119.3 . .
C12 C11 H11 119.3 3_556 .
N11 C12 C11 121.50(17) . 3_556
N11 C12 H12 119.3 . .
C11 C12 H12 119.3 3_556 .

loop_
_geom_bond_atom_site_label_1
_geom_bond_atom_site_label_2
_geom_bond_distance
_geom_bond_site_symmetry_2
O1 C7 1.228(2) .
O2 C7 1.313(2) .
O2 H2O 0.9440 .
O3 C3 1.368(2) .
O3 H3O 0.9394 .
C1 C6 1.389(3) .
C1 C2 1.397(3) .
C1 C7 1.488(3) .
C2 C3 1.389(3) .
C2 H2 0.9500 .
C3 C4 1.388(3) .
C4 C5 1.385(3) .
C4 H4 0.9500 .
C5 C6 1.387(3) .
C5 H5 0.9500 .
C6 H6 0.9500 .
N11 C11 1.335(2) .
N11 C12 1.339(2) .
C11 C12 1.381(3) 3_556
C11 H11 0.9500 .
C12 C11 1.381(3) 3_556
C12 H12 0.9500 .

loop_
_geom_hbond_atom_site_label_D
_geom_hbond_atom_site_label_H
_geom_hbond_atom_site_label_A
_geom_hbond_distance_DH
_geom_hbond_distance_HA
_geom_hbond_distance_DA
_geom_hbond_angle_DHA
_geom_hbond_site_symmetry_A
O2 H2O N11 0.94 1.74 2.675(2) 169.0 4_566
O3 H3O O1 0.94 1.82 2.7540(19) 176.5 4_666

loop_
_geom_torsion_atom_site_label_1
_geom_torsion_atom_site_label_2
_geom_torsion_atom_site_label_3
_geom_torsion_atom_site_label_4
_geom_torsion
_geom_torsion_site_symmetry_4
C6 C1 C2 C3 0.3(3) .
C7 C1 C2 C3 -178.33(16) .
C1 C2 C3 O3 177.81(16) .
C1 C2 C3 C4 -1.5(3) .
O3 C3 C4 C5 -177.87(16) .
C2 C3 C4 C5 1.5(3) .
C3 C4 C5 C6 -0.2(3) .
C4 C5 C6 C1 -1.0(3) .
C2 C1 C6 C5 1.0(3) .
C7 C1 C6 C5 179.57(16) .
C6 C1 C7 O1 -2.8(3) .
C2 C1 C7 O1 175.78(16) .
C6 C1 C7 O2 177.65(15) .
C2 C1 C7 O2 -3.8(2) .
C12 N11 C11 C12 0.2(3) 3_556
C11 N11 C12 C11 -0.2(3) 3_556
